data_7007633
loop_
_publ_author_name
'Melnick, Jonathan G.'
'Parkin, Gerard'

_publ_section_title
;
 Methyl and arylchalcogenolate complexes of cadmium in a sulfur rich
 coordination environment: syntheses and structural characterization of
 the tris(2-mercapto-1-tert-butylimidazolyl)hydroborato cadmium
 complexes [Tm(Bu(t))]CdMe, and [Tm(Bu(t))]CdEAr (E = O, S, Se, Te) and
 analysis of the bonding in chalcogenolate compounds.
;
_journal_issue 35
_journal_name_full 'Dalton transactions (Cambridge, England : 2003)'
_journal_page_first 4207
_journal_page_last 4210
_journal_paper_doi 10.1039/b607916d
_journal_year 2006
_chemical_formula_sum 'C27 H39 B Cd N6 S3 Te'
_chemical_formula_weight 794.63
_chemical_name_systematic
;
?
;
_space_group_IT_number 14
_symmetry_cell_setting monoclinic
_symmetry_space_group_name_Hall '-P 2ybc'
_symmetry_space_group_name_H-M 'P 1 21/c 1'
_atom_sites_solution_hydrogens geom
_atom_sites_solution_primary direct
_atom_sites_solution_secondary difmap
_audit_creation_method SHELXL-97
_cell_angle_alpha 90.00
_cell_angle_beta 115.5480(10)
_cell_angle_gamma 90.00
_cell_formula_units_Z 4
_cell_length_a 10.6859(6)
_cell_length_b 32.5774(17)
_cell_length_c 10.8236(5)
_cell_measurement_reflns_used 5517
_cell_measurement_temperature 243(2)
_cell_measurement_theta_max 25.008
_cell_measurement_theta_min 2.498
_cell_volume 3399.5(3)
_computing_cell_refinement 'Bruker SMART'
_computing_data_collection 'Bruker SMART'
_computing_data_reduction 'Bruker SHELXTL'
_computing_molecular_graphics 'Bruker SHELXTL'
_computing_publication_material 'Bruker SHELXTL'
_computing_structure_refinement 'SHELXL-97 (Sheldrick, 1997)'
_computing_structure_solution 'SHELXS-97 (Sheldrick, 1990)'
_diffrn_ambient_temperature 243(2)
_diffrn_measured_fraction_theta_full 0.939
_diffrn_measured_fraction_theta_max 0.939
_diffrn_measurement_device_type 'CCD area detector'
_diffrn_measurement_method 'phi and omega scans'
_diffrn_radiation_monochromator graphite
_diffrn_radiation_source 'fine-focus sealed tube'
_diffrn_radiation_type MoK\a
_diffrn_radiation_wavelength 0.71073
_diffrn_reflns_av_R_equivalents 0.0507
_diffrn_reflns_av_sigmaI/netI 0.0762
_diffrn_reflns_limit_h_max 13
_diffrn_reflns_limit_h_min -12
_diffrn_reflns_limit_k_max 43
_diffrn_reflns_limit_k_min -40
_diffrn_reflns_limit_l_max 5
_diffrn_reflns_limit_l_min -14
_diffrn_reflns_number 23627
_diffrn_reflns_theta_full 28.29
_diffrn_reflns_theta_max 28.29
_diffrn_reflns_theta_min 1.25
_exptl_absorpt_coefficient_mu 1.694
_exptl_absorpt_correction_T_max 0.8489
_exptl_absorpt_correction_T_min 0.7281
_exptl_absorpt_correction_type empirical
_exptl_absorpt_process_details SADABS
_exptl_crystal_colour COLORLESS
_exptl_crystal_density_diffrn 1.553
_exptl_crystal_density_method 'not measured'
_exptl_crystal_description BLOCK
_exptl_crystal_F_000 1584
_exptl_crystal_size_max 0.20
_exptl_crystal_size_mid 0.10
_exptl_crystal_size_min 0.10
_refine_diff_density_max 0.938
_refine_diff_density_min -1.076
_refine_diff_density_rms 0.094
_refine_ls_extinction_coef 0.00010(10)
_refine_ls_extinction_expression Fc^*^=kFc[1+0.001xFc^2^\l^3^/sin(2\q)]^-1/4^
_refine_ls_extinction_method SHELXL
_refine_ls_goodness_of_fit_ref 1.020
_refine_ls_hydrogen_treatment mixed
_refine_ls_matrix_type full
_refine_ls_number_parameters 357
_refine_ls_number_reflns 7931
_refine_ls_number_restraints 0
_refine_ls_restrained_S_all 1.020
_refine_ls_R_factor_all 0.1030
_refine_ls_R_factor_gt 0.0459
_refine_ls_shift/su_max 0.019
_refine_ls_shift/su_mean 0.003
_refine_ls_structure_factor_coef Fsqd
_refine_ls_weighting_details 'calc w=1/[\s^2^(Fo^2^)+(0.0450P)^2^+0.0000P] where P=(Fo^2^+2Fc^2^)/3'
_refine_ls_weighting_scheme calc
_refine_ls_wR_factor_gt 0.0940
_refine_ls_wR_factor_ref 0.1101
_reflns_number_gt 4522
_reflns_number_total 7931
_reflns_threshold_expression >2sigma(I)
_cod_data_source_file b607916d.txt
_cod_data_source_block cdtes10
_cod_depositor_comments
;
The following automatic conversions were performed:
'_symmetry_cell_setting' value 'Monoclinic' changed to 'monoclinic'
according to '/home/saulius/struct/CIF-dictionaries/cif_core.dic'
dictionary named 'cif_core.dic' version 2.4.1 from
2010-06-29.

'_exptl_absorpt_correction_type' value 'EMPIRICAL' changed to
'empirical' according to
'/home/saulius/struct/CIF-dictionaries/cif_core.dic' dictionary named
'cif_core.dic' version 2.4.1 from 2010-06-29.

Automatic conversion script
Id: cif_fix_enum 1527 2010-12-29 10:47:43Z saulius 
;
_cod_original_sg_symbol_H-M P2(1)/c
_cod_database_code 7007633

loop_
_symmetry_equiv_pos_as_xyz
'x, y, z'
'-x, y+1/2, -z+1/2'
'-x, -y, -z'
'x, -y-1/2, z-1/2'

loop_
_atom_site_label
_atom_site_type_symbol
_atom_site_fract_x
_atom_site_fract_y
_atom_site_fract_z
_atom_site_U_iso_or_equiv
_atom_site_adp_type
_atom_site_occupancy
_atom_site_symmetry_multiplicity
_atom_site_calc_flag
_atom_site_refinement_flags
_atom_site_disorder_assembly
_atom_site_disorder_group
Cd Cd 0.12995(4) 0.126036(11) 0.41201(4) 0.04237(12) Uani 1 1 d . . .
Te Te -0.03217(4) 0.148870(13) 0.53559(4) 0.05965(15) Uani 1 1 d . . .
S1 S 0.30007(14) 0.07214(4) 0.56838(13) 0.0479(3) Uani 1 1 d . . .
S2 S 0.29677(14) 0.17385(4) 0.36989(12) 0.0415(3) Uani 1 1 d . . .
S3 S 0.03250(15) 0.08957(4) 0.17837(12) 0.0470(3) Uani 1 1 d . . .
B B 0.3857(7) 0.0776(2) 0.2967(6) 0.0492(16) Uani 1 1 d . . .
H1 H 0.459(4) 0.0612(12) 0.261(4) 0.027(11) Uiso 1 1 d . . .
N11 N 0.4716(4) 0.09021(12) 0.4469(4) 0.0435(10) Uani 1 1 d . . .
N12 N 0.5560(4) 0.10864(13) 0.6633(4) 0.0467(11) Uani 1 1 d . . .
N21 N 0.3266(5) 0.11543(12) 0.2002(4) 0.0448(11) Uani 1 1 d . . .
N22 N 0.2246(4) 0.17170(13) 0.0924(4) 0.0444(10) Uani 1 1 d . . .
N31 N 0.2742(5) 0.04500(12) 0.2791(4) 0.0472(11) Uani 1 1 d . . .
N32 N 0.0918(5) 0.00871(13) 0.2538(4) 0.0494(11) Uani 1 1 d . . .
C11 C 0.4467(5) 0.09125(15) 0.5598(5) 0.0426(12) Uani 1 1 d . . .
C12 C 0.5996(6) 0.10757(18) 0.4839(6) 0.0576(15) Uani 1 1 d . . .
H12A H 0.6438 0.1108 0.4260 0.069 Uiso 1 1 calc R . .
C13 C 0.6516(6) 0.11920(17) 0.6149(6) 0.0553(15) Uani 1 1 d . . .
H13A H 0.7374 0.1322 0.6648 0.066 Uiso 1 1 calc R . .
C14 C 0.5727(6) 0.11857(19) 0.8054(5) 0.0617(16) Uani 1 1 d . . .
C15 C 0.7166(7) 0.1370(2) 0.8860(6) 0.091(2) Uani 1 1 d . . .
H15A H 0.7866 0.1165 0.8977 0.136 Uiso 1 1 calc R . .
H15B H 0.7260 0.1459 0.9751 0.136 Uiso 1 1 calc R . .
H15C H 0.7286 0.1603 0.8365 0.136 Uiso 1 1 calc R . .
C16 C 0.5627(7) 0.0788(2) 0.8777(5) 0.081(2) Uani 1 1 d . . .
H16A H 0.4718 0.0666 0.8277 0.121 Uiso 1 1 calc R . .
H16B H 0.5766 0.0851 0.9703 0.121 Uiso 1 1 calc R . .
H16C H 0.6335 0.0596 0.8806 0.121 Uiso 1 1 calc R . .
C17 C 0.4615(7) 0.14891(19) 0.7943(6) 0.0741(19) Uani 1 1 d . . .
H17A H 0.3711 0.1363 0.7466 0.111 Uiso 1 1 calc R . .
H17B H 0.4673 0.1729 0.7439 0.111 Uiso 1 1 calc R . .
H17C H 0.4748 0.1571 0.8853 0.111 Uiso 1 1 calc R . .
C21 C 0.2819(5) 0.15268(15) 0.2165(5) 0.0403(12) Uani 1 1 d . . .
C22 C 0.2971(6) 0.11168(18) 0.0643(5) 0.0570(15) Uani 1 1 d . . .
H22A H 0.3176 0.0886 0.0243 0.068 Uiso 1 1 calc R . .
C23 C 0.2361(6) 0.14501(18) -0.0013(5) 0.0582(16) Uani 1 1 d . . .
H23A H 0.2056 0.1499 -0.0954 0.070 Uiso 1 1 calc R . .
C24 C 0.1528(6) 0.21331(16) 0.0561(5) 0.0514(14) Uani 1 1 d . . .
C25 C 0.0285(6) 0.21274(19) 0.0912(6) 0.0668(17) Uani 1 1 d . . .
H25A H -0.0337 0.1906 0.0418 0.100 Uiso 1 1 calc R . .
H25B H -0.0204 0.2387 0.0652 0.100 Uiso 1 1 calc R . .
H25C H 0.0608 0.2085 0.1889 0.100 Uiso 1 1 calc R . .
C26 C 0.1001(8) 0.2201(2) -0.0959(6) 0.089(2) Uani 1 1 d . . .
H26A H 0.1775 0.2198 -0.1202 0.134 Uiso 1 1 calc R . .
H26B H 0.0533 0.2464 -0.1204 0.134 Uiso 1 1 calc R . .
H26C H 0.0355 0.1984 -0.1449 0.134 Uiso 1 1 calc R . .
C27 C 0.2539(6) 0.24690(18) 0.1326(6) 0.0683(17) Uani 1 1 d . . .
H27A H 0.3317 0.2463 0.1088 0.102 Uiso 1 1 calc R . .
H27B H 0.2872 0.2426 0.2303 0.102 Uiso 1 1 calc R . .
H27C H 0.2079 0.2733 0.1077 0.102 Uiso 1 1 calc R . .
C31 C 0.1359(6) 0.04657(15) 0.2400(5) 0.0448(13) Uani 1 1 d . . .
C32 C 0.3151(7) 0.00563(18) 0.3194(5) 0.0633(16) Uani 1 1 d . . .
H32A H 0.4066 -0.0041 0.3527 0.076 Uiso 1 1 calc R . .
C33 C 0.2067(7) -0.01646(18) 0.3043(6) 0.0649(17) Uani 1 1 d . . .
H33A H 0.2074 -0.0446 0.3244 0.078 Uiso 1 1 calc R . .
C34 C -0.0534(7) -0.00444(16) 0.2218(5) 0.0569(16) Uani 1 1 d . . .
C35 C -0.1112(8) 0.0207(2) 0.3066(7) 0.087(2) Uani 1 1 d . . .
H35A H -0.0547 0.0158 0.4033 0.131 Uiso 1 1 calc R . .
H35B H -0.2060 0.0123 0.2828 0.131 Uiso 1 1 calc R . .
H35C H -0.1092 0.0496 0.2869 0.131 Uiso 1 1 calc R . .
C36 C -0.0530(8) -0.04935(18) 0.2596(6) 0.088(2) Uani 1 1 d . . .
H36A H 0.0007 -0.0527 0.3576 0.132 Uiso 1 1 calc R . .
H36B H -0.0119 -0.0657 0.2117 0.132 Uiso 1 1 calc R . .
H36C H -0.1475 -0.0584 0.2337 0.132 Uiso 1 1 calc R . .
C37 C -0.1443(6) 0.00028(18) 0.0691(5) 0.0633(16) Uani 1 1 d . . .
H37A H -0.1068 -0.0162 0.0183 0.095 Uiso 1 1 calc R . .
H37B H -0.1464 0.0289 0.0434 0.095 Uiso 1 1 calc R . .
H37C H -0.2377 -0.0088 0.0482 0.095 Uiso 1 1 calc R . .
C41 C -0.1796(6) 0.18489(17) 0.3821(6) 0.0558(15) Uani 1 1 d . . .
C42 C -0.1875(7) 0.1890(2) 0.2555(6) 0.079(2) Uani 1 1 d . . .
H42A H -0.1258 0.1738 0.2325 0.095 Uiso 1 1 calc R . .
C43 C -0.2827(8) 0.2145(3) 0.1569(7) 0.104(3) Uani 1 1 d . . .
H43A H -0.2850 0.2160 0.0692 0.125 Uiso 1 1 calc R . .
C44 C -0.3706(8) 0.2370(3) 0.1859(7) 0.098(3) Uani 1 1 d . . .
H44A H -0.4325 0.2552 0.1208 0.117 Uiso 1 1 calc R . .
C45 C -0.3690(7) 0.2330(2) 0.3141(7) 0.090(2) Uani 1 1 d . . .
H45A H -0.4326 0.2479 0.3352 0.108 Uiso 1 1 calc R . .
C46 C -0.2748(7) 0.2074(2) 0.4107(7) 0.0737(19) Uani 1 1 d . . .
H46A H -0.2748 0.2050 0.4973 0.088 Uiso 1 1 calc R . .

loop_
_atom_site_aniso_label
_atom_site_aniso_U_11
_atom_site_aniso_U_22
_atom_site_aniso_U_33
_atom_site_aniso_U_23
_atom_site_aniso_U_13
_atom_site_aniso_U_12
Cd 0.0421(2) 0.0430(2) 0.0446(2) -0.00097(18) 0.02104(18) 0.00106(18)
Te 0.0583(3) 0.0731(3) 0.0587(2) 0.0021(2) 0.0356(2) 0.0059(2)
S1 0.0478(8) 0.0494(9) 0.0461(7) 0.0085(6) 0.0200(7) -0.0028(7)
S2 0.0494(8) 0.0386(8) 0.0394(7) -0.0022(6) 0.0219(6) -0.0029(6)
S3 0.0551(9) 0.0360(8) 0.0423(7) 0.0014(6) 0.0138(7) 0.0019(6)
B 0.059(4) 0.047(4) 0.045(3) -0.002(3) 0.025(3) 0.014(3)
N11 0.035(3) 0.045(3) 0.052(3) 0.005(2) 0.020(2) 0.009(2)
N12 0.034(3) 0.050(3) 0.050(3) 0.004(2) 0.012(2) 0.003(2)
N21 0.059(3) 0.036(3) 0.048(2) 0.0016(19) 0.031(2) 0.005(2)
N22 0.055(3) 0.045(3) 0.035(2) 0.0071(19) 0.022(2) 0.000(2)
N31 0.058(3) 0.030(3) 0.047(2) 0.0003(19) 0.016(2) 0.010(2)
N32 0.073(3) 0.030(3) 0.036(2) 0.0008(19) 0.015(2) -0.004(2)
C11 0.039(3) 0.035(3) 0.048(3) 0.010(2) 0.014(3) 0.008(2)
C12 0.049(4) 0.057(4) 0.067(4) 0.018(3) 0.026(3) 0.014(3)
C13 0.039(3) 0.059(4) 0.062(4) 0.005(3) 0.015(3) 0.003(3)
C14 0.047(4) 0.080(5) 0.049(3) -0.004(3) 0.012(3) 0.008(3)
C15 0.059(5) 0.121(6) 0.068(4) -0.023(4) 0.004(4) -0.007(4)
C16 0.091(5) 0.094(6) 0.041(3) 0.013(3) 0.014(3) 0.015(4)
C17 0.072(5) 0.082(5) 0.058(4) -0.012(3) 0.019(3) 0.010(4)
C21 0.046(3) 0.037(3) 0.042(3) -0.001(2) 0.022(2) -0.005(2)
C22 0.080(4) 0.055(4) 0.049(3) -0.007(3) 0.040(3) -0.003(3)
C23 0.087(5) 0.057(4) 0.040(3) 0.002(3) 0.036(3) 0.002(3)
C24 0.062(4) 0.044(3) 0.051(3) 0.013(3) 0.027(3) 0.005(3)
C25 0.053(4) 0.064(4) 0.073(4) 0.009(3) 0.017(3) 0.005(3)
C26 0.124(7) 0.084(5) 0.057(4) 0.029(4) 0.036(4) 0.027(4)
C27 0.073(4) 0.049(4) 0.084(4) 0.010(3) 0.035(4) -0.006(3)
C31 0.068(4) 0.030(3) 0.032(3) -0.003(2) 0.018(3) -0.003(3)
C32 0.079(5) 0.044(4) 0.052(3) 0.006(3) 0.015(3) 0.012(3)
C33 0.096(5) 0.035(3) 0.052(3) 0.002(3) 0.021(4) 0.003(4)
C34 0.088(5) 0.041(3) 0.040(3) -0.004(2) 0.027(3) -0.020(3)
C35 0.119(6) 0.087(5) 0.083(5) -0.016(4) 0.069(5) -0.026(5)
C36 0.142(7) 0.047(4) 0.076(4) 0.003(3) 0.048(5) -0.032(4)
C37 0.070(4) 0.062(4) 0.052(3) -0.007(3) 0.021(3) -0.022(3)
C41 0.053(4) 0.057(4) 0.063(4) -0.011(3) 0.030(3) -0.005(3)
C42 0.065(5) 0.113(6) 0.059(4) 0.014(4) 0.026(4) 0.025(4)
C43 0.086(6) 0.170(9) 0.067(5) 0.019(5) 0.043(4) 0.041(6)
C44 0.084(6) 0.132(7) 0.079(5) 0.029(5) 0.037(5) 0.037(5)
C45 0.074(5) 0.107(6) 0.092(5) 0.004(5) 0.038(5) 0.033(4)
C46 0.077(5) 0.082(5) 0.075(4) -0.003(4) 0.045(4) 0.011(4)

loop_
_atom_type_symbol
_atom_type_description
_atom_type_scat_dispersion_real
_atom_type_scat_dispersion_imag
_atom_type_scat_source
C C 0.0033 0.0016 'International Tables Vol C Tables 4.2.6.8 and 6.1.1.4'
H H 0.0000 0.0000 'International Tables Vol C Tables 4.2.6.8 and 6.1.1.4'
B B 0.0013 0.0007 'International Tables Vol C Tables 4.2.6.8 and 6.1.1.4'
N N 0.0061 0.0033 'International Tables Vol C Tables 4.2.6.8 and 6.1.1.4'
S S 0.1246 0.1234 'International Tables Vol C Tables 4.2.6.8 and 6.1.1.4'
Cd Cd -0.8075 1.2024 'International Tables Vol C Tables 4.2.6.8 and 6.1.1.4'
Te Te -0.5308 1.6751 'International Tables Vol C Tables 4.2.6.8 and 6.1.1.4'

loop_
_geom_angle_atom_site_label_1
_geom_angle_atom_site_label_2
_geom_angle_atom_site_label_3
_geom_angle
_geom_angle_site_symmetry_1
_geom_angle_site_symmetry_3
_geom_angle_publ_flag
S2 Cd S1 100.63(4) . . ?
S2 Cd S3 97.12(4) . . ?
S1 Cd S3 101.74(4) . . ?
S2 Cd Te 124.42(3) . . ?
S1 Cd Te 106.49(3) . . ?
S3 Cd Te 122.55(4) . . ?
C41 Te Cd 100.67(15) . . ?
C11 S1 Cd 96.83(16) . . ?
C21 S2 Cd 98.34(16) . . ?
C31 S3 Cd 94.28(16) . . ?
H1 B N11 107.2(19) . . ?
H1 B N31 104(2) . . ?
N11 B N31 113.0(4) . . ?
H1 B N21 106.5(19) . . ?
N11 B N21 112.3(5) . . ?
N31 B N21 113.1(5) . . ?
C11 N11 C12 106.6(4) . . ?
C11 N11 B 134.3(5) . . ?
C12 N11 B 118.9(5) . . ?
C11 N12 C13 108.0(4) . . ?
C11 N12 C14 128.3(4) . . ?
C13 N12 C14 123.6(5) . . ?
C21 N21 C22 107.0(4) . . ?
C21 N21 B 133.6(4) . . ?
C22 N21 B 119.1(4) . . ?
C21 N22 C23 107.1(4) . . ?
C21 N22 C24 128.4(4) . . ?
C23 N22 C24 124.4(4) . . ?
C31 N31 C32 107.0(5) . . ?
C31 N31 B 133.9(4) . . ?
C32 N31 B 118.9(5) . . ?
C31 N32 C33 107.0(5) . . ?
C31 N32 C34 127.7(5) . . ?
C33 N32 C34 125.3(5) . . ?
N12 C11 N11 108.8(4) . . ?
N12 C11 S1 126.1(4) . . ?
N11 C11 S1 125.0(4) . . ?
C13 C12 N11 109.5(5) . . ?
C12 C13 N12 107.1(5) . . ?
N12 C14 C17 108.5(4) . . ?
N12 C14 C15 108.4(5) . . ?
C17 C14 C15 110.6(5) . . ?
N12 C14 C16 109.5(5) . . ?
C17 C14 C16 111.5(5) . . ?
C15 C14 C16 108.3(5) . . ?
N21 C21 N22 108.4(4) . . ?
N21 C21 S2 126.3(4) . . ?
N22 C21 S2 125.3(4) . . ?
C23 C22 N21 109.8(5) . . ?
C22 C23 N22 107.8(4) . . ?
C26 C24 C27 109.6(5) . . ?
C26 C24 N22 108.7(4) . . ?
C27 C24 N22 110.0(5) . . ?
C26 C24 C25 108.5(5) . . ?
C27 C24 C25 111.4(5) . . ?
N22 C24 C25 108.6(4) . . ?
N32 C31 N31 108.5(5) . . ?
N32 C31 S3 125.9(5) . . ?
N31 C31 S3 125.6(4) . . ?
C33 C32 N31 109.4(6) . . ?
C32 C33 N32 108.1(5) . . ?
N32 C34 C37 109.5(4) . . ?
N32 C34 C36 109.3(5) . . ?
C37 C34 C36 108.4(5) . . ?
N32 C34 C35 110.6(4) . . ?
C37 C34 C35 111.1(5) . . ?
C36 C34 C35 107.8(5) . . ?
C42 C41 C46 116.4(6) . . ?
C42 C41 Te 124.1(5) . . ?
C46 C41 Te 119.4(4) . . ?
C41 C42 C43 123.1(6) . . ?
C44 C43 C42 120.4(7) . . ?
C43 C44 C45 118.7(7) . . ?
C46 C45 C44 120.4(7) . . ?
C45 C46 C41 121.0(6) . . ?

loop_
_geom_bond_atom_site_label_1
_geom_bond_atom_site_label_2
_geom_bond_distance
_geom_bond_site_symmetry_2
_geom_bond_publ_flag
Cd S2 2.5520(13) . ?
Cd S1 2.5687(14) . ?
Cd S3 2.5727(13) . ?
Cd Te 2.7097(5) . ?
Te C41 2.088(6) . ?
S1 C11 1.725(5) . ?
S2 C21 1.740(5) . ?
S3 C31 1.730(5) . ?
B H1 1.14(4) . ?
B N11 1.540(7) . ?
B N31 1.545(8) . ?
B N21 1.562(7) . ?
N11 C11 1.358(6) . ?
N11 C12 1.371(7) . ?
N12 C11 1.346(6) . ?
N12 C13 1.378(6) . ?
N12 C14 1.505(6) . ?
N21 C21 1.343(6) . ?
N21 C22 1.370(6) . ?
N22 C21 1.362(6) . ?
N22 C23 1.381(6) . ?
N22 C24 1.524(6) . ?
N31 C31 1.351(7) . ?
N31 C32 1.364(6) . ?
N32 C31 1.352(6) . ?
N32 C33 1.379(7) . ?
N32 C34 1.499(7) . ?
C12 C13 1.336(7) . ?
C14 C17 1.510(8) . ?
C14 C15 1.526(8) . ?
C14 C16 1.542(8) . ?
C22 C23 1.307(7) . ?
C24 C26 1.508(7) . ?
C24 C27 1.509(8) . ?
C24 C25 1.532(8) . ?
C32 C33 1.313(8) . ?
C34 C37 1.521(7) . ?
C34 C36 1.519(7) . ?
C34 C35 1.542(8) . ?
C41 C42 1.342(7) . ?
C41 C46 1.393(8) . ?
C42 C43 1.390(9) . ?
C43 C44 1.330(9) . ?
C44 C45 1.387(9) . ?
C45 C46 1.377(9) . ?
